data_2105497
loop_
_publ_author_name
'Ebihara, Masahiro'
'Fuma, Yasuhiro'

_publ_section_title
;
 Two- and three-dimensional assembled structures constructed from
 amidate-bridged paddlewheel complexes with group 6 oxometallate ions
;
_journal_issue 5
_journal_name_full 'Acta Crystallographica Section B'
_journal_page_first 480
_journal_page_last 489
_journal_paper_doi 10.1107/S2052519213024068
_journal_volume 69
_journal_year 2013
_chemical_formula_moiety 'C16 H32 Cr N8 O12 Rh4'
_chemical_formula_sum 'C16 H32 Cr N8 O12 Rh4'
_chemical_formula_weight 992.14
_space_group_IT_number 88
_symmetry_cell_setting tetragonal
_symmetry_space_group_name_Hall '-I 4ad'
_symmetry_space_group_name_H-M 'I 41/a :2'
_atom_sites_solution_hydrogens geom
_atom_sites_solution_primary direct
_atom_sites_solution_secondary difmap
_audit_creation_method SHELXL-97
_cell_angle_alpha 90.00
_cell_angle_beta 90.00
_cell_angle_gamma 90.00
_cell_formula_units_Z 4
_cell_length_a 9.4384(7)
_cell_length_b 9.4384(7)
_cell_length_c 29.750(3)
_cell_measurement_reflns_used 3335
_cell_measurement_temperature 296(2)
_cell_measurement_theta_max 27.5
_cell_measurement_theta_min 3.0
_cell_volume 2650.2(4)
_computing_cell_refinement CrystalClear
_computing_data_collection 'CrystalClear (Molecular Structure Corporation & Rigaku Corporation, 2001)'
_computing_data_reduction CrystalClear
_computing_molecular_graphics 'ORTEPII (Johnson, 1976)'
_computing_publication_material 'Yadokari-XG 2009 (Wakita, Nemoto et al., 2009)'
_computing_structure_refinement 'SHELXL-97 (Sheldrick, 2008)'
_computing_structure_solution 'SIR97 (Altomare et al., 1999)'
_diffrn_ambient_temperature 296(2)
_diffrn_detector_area_resol_mean 14.62
_diffrn_measured_fraction_theta_full 0.995
_diffrn_measured_fraction_theta_max 0.995
_diffrn_measurement_device_type 'Rigaku/MSC Mercury CCD'
_diffrn_measurement_method \w
_diffrn_radiation_monochromator graphite
_diffrn_radiation_type MoK\a
_diffrn_radiation_wavelength 0.71069
_diffrn_reflns_av_R_equivalents 0.0599
_diffrn_reflns_av_sigmaI/netI 0.0371
_diffrn_reflns_limit_h_max 8
_diffrn_reflns_limit_h_min -12
_diffrn_reflns_limit_k_max 12
_diffrn_reflns_limit_k_min -8
_diffrn_reflns_limit_l_max 38
_diffrn_reflns_limit_l_min -36
_diffrn_reflns_number 10792
_diffrn_reflns_theta_full 27.48
_diffrn_reflns_theta_max 27.48
_diffrn_reflns_theta_min 3.35
_exptl_absorpt_coefficient_mu 2.912
_exptl_absorpt_correction_T_max 0.8062
_exptl_absorpt_correction_T_min 0.7592
_exptl_absorpt_correction_type integration
_exptl_absorpt_process_details '(Higashi, 1999)'
_exptl_crystal_colour Brown
_exptl_crystal_density_diffrn 2.487
_exptl_crystal_density_method 'not measured'
_exptl_crystal_description Prism
_exptl_crystal_F_000 1936
_exptl_crystal_size_max 0.10
_exptl_crystal_size_mid 0.10
_exptl_crystal_size_min 0.10
_refine_diff_density_max 0.485
_refine_diff_density_min -0.681
_refine_ls_extinction_method none
_refine_ls_goodness_of_fit_ref 1.275
_refine_ls_hydrogen_treatment constr
_refine_ls_matrix_type full
_refine_ls_number_parameters 95
_refine_ls_number_reflns 1528
_refine_ls_number_restraints 0
_refine_ls_restrained_S_all 1.275
_refine_ls_R_factor_all 0.0583
_refine_ls_R_factor_gt 0.0450
_refine_ls_shift/su_max 0.001
_refine_ls_shift/su_mean 0.000
_refine_ls_structure_factor_coef Fsqd
_refine_ls_weighting_details 'calc w=1/[\s^2^(Fo^2^)+(0.0190P)^2^+17.9794P] where P=(Fo^2^+2Fc^2^)/3'
_refine_ls_weighting_scheme calc
_refine_ls_wR_factor_gt 0.0749
_refine_ls_wR_factor_ref 0.0776
_reflns_number_gt 1383
_reflns_number_total 1528
_reflns_threshold_expression ' I>2\s(I)'
_cod_data_source_file ry5054.cif
_cod_data_source_block I
_cod_original_sg_symbol_H-M 'I 41/a'
_cod_database_code 2105497

loop_
_symmetry_equiv_pos_as_xyz
'x, y, z'
'-x, -y+1/2, z'
'-y+3/4, x+1/4, z+1/4'
'y+1/4, -x+1/4, z+1/4'
'x+1/2, y+1/2, z+1/2'
'-x+1/2, -y+1, z+1/2'
'-y+5/4, x+3/4, z+3/4'
'y+3/4, -x+3/4, z+3/4'
'-x, -y, -z'
'x, y-1/2, -z'
'y-3/4, -x-1/4, -z-1/4'
'-y-1/4, x-1/4, -z-1/4'
'-x+1/2, -y+1/2, -z+1/2'
'x+1/2, y, -z+1/2'
'y-1/4, -x+1/4, -z+1/4'
'-y+1/4, x+1/4, -z+1/4'

loop_
_atom_site_type_symbol
_atom_site_label
_atom_site_fract_x
_atom_site_fract_y
_atom_site_fract_z
_atom_site_U_iso_or_equiv
_atom_site_adp_type
_atom_site_calc_flag
_atom_site_refinement_flags
_atom_site_occupancy
_atom_site_symmetry_multiplicity
Rh Rh1 0.37187(4) 0.25713(4) 0.168366(13) 0.01513(13) Uani d . 1 1
Cr Cr1 0.0000 0.2500 0.1250 0.0196(4) Uani d S 1 4
O O1 0.3838(4) 0.4047(4) 0.11961(13) 0.0209(8) Uani d . 1 1
O O2 0.3833(4) 0.4134(4) 0.21563(12) 0.0222(8) Uani d . 1 1
O O3 0.1381(4) 0.2767(4) 0.15810(14) 0.0317(10) Uani d . 1 1
N N1 0.6231(4) 0.3963(4) 0.12405(16) 0.0197(9) Uani d . 1 1
H H1 0.7024 0.4312 0.1151 0.024 Uiso calc R 1 1
N N2 0.6214(4) 0.3794(4) 0.21963(15) 0.0200(10) Uani d . 1 1
H H2 0.6996 0.4019 0.2326 0.024 Uiso calc R 1 1
C C1 0.5065(6) 0.4488(5) 0.10727(18) 0.0196(11) Uani d . 1 1
C C2 0.5085(7) 0.5616(7) 0.0717(2) 0.0369(16) Uani d . 1 1
H H3 0.5025 0.5184 0.0426 0.055 Uiso calc R 1 1
H H4 0.5950 0.6147 0.0739 0.055 Uiso calc R 1 1
H H5 0.4293 0.6240 0.0759 0.055 Uiso calc R 1 1
C C3 0.5051(6) 0.4358(5) 0.23423(19) 0.0200(11) Uani d . 1 1
C C4 0.5040(7) 0.5318(7) 0.2738(2) 0.0366(15) Uani d . 1 1
H H6 0.4429 0.6109 0.2679 0.055 Uiso calc R 1 1
H H7 0.5984 0.5653 0.2795 0.055 Uiso calc R 1 1
H H8 0.4701 0.4812 0.2996 0.055 Uiso calc R 1 1

loop_
_atom_site_aniso_label
_atom_site_aniso_U_11
_atom_site_aniso_U_22
_atom_site_aniso_U_33
_atom_site_aniso_U_12
_atom_site_aniso_U_13
_atom_site_aniso_U_23
Rh1 0.0110(2) 0.0166(2) 0.0178(2) 0.00003(14) 0.00042(15) 0.00041(15)
Cr1 0.0142(5) 0.0142(5) 0.0304(10) 0.000 0.000 0.000
O1 0.0162(18) 0.0218(19) 0.025(2) 0.0002(14) 0.0003(15) 0.0075(16)
O2 0.0217(19) 0.0246(19) 0.020(2) 0.0023(15) 0.0014(15) -0.0051(16)
O3 0.0104(17) 0.044(2) 0.041(3) 0.0006(16) -0.0009(17) -0.0046(19)
N1 0.012(2) 0.023(2) 0.024(3) -0.0049(16) 0.0023(17) 0.0025(18)
N2 0.015(2) 0.023(2) 0.022(3) -0.0025(17) -0.0035(17) -0.0045(18)
C1 0.026(3) 0.012(2) 0.021(3) -0.001(2) 0.000(2) -0.002(2)
C2 0.031(3) 0.034(3) 0.046(4) 0.002(3) 0.004(3) 0.020(3)
C3 0.027(3) 0.014(2) 0.019(3) -0.001(2) 0.000(2) -0.001(2)
C4 0.052(4) 0.034(3) 0.025(3) 0.005(3) -0.003(3) -0.012(3)

loop_
_atom_type_symbol
_atom_type_description
_atom_type_scat_dispersion_real
_atom_type_scat_dispersion_imag
_atom_type_scat_source
C C 0.0033 0.0016 'International Tables Vol C Tables 4.2.6.8 and 6.1.1.4'
H H 0.0000 0.0000 'International Tables Vol C Tables 4.2.6.8 and 6.1.1.4'
Cr Cr 0.3209 0.6236 'International Tables Vol C Tables 4.2.6.8 and 6.1.1.4'
N N 0.0061 0.0033 'International Tables Vol C Tables 4.2.6.8 and 6.1.1.4'
O O 0.0106 0.0060 'International Tables Vol C Tables 4.2.6.8 and 6.1.1.4'
Rh Rh -1.1178 0.9187 'International Tables Vol C Tables 4.2.6.8 and 6.1.1.4'

loop_
_geom_angle_atom_site_label_1
_geom_angle_atom_site_label_2
_geom_angle_atom_site_label_3
_geom_angle_site_symmetry_1
_geom_angle_site_symmetry_3
_geom_angle
_geom_angle_publ_flag
N1 Rh1 N2 2_655 2_655 92.07(18) ?
N1 Rh1 O1 2_655 . 91.44(17) ?
N2 Rh1 O1 2_655 . 173.79(16) ?
N1 Rh1 O2 2_655 . 175.39(16) ?
N2 Rh1 O2 2_655 . 86.48(16) ?
O1 Rh1 O2 . . 89.63(15) ?
N1 Rh1 O3 2_655 . 89.60(16) ?
N2 Rh1 O3 2_655 . 100.89(16) ?
O1 Rh1 O3 . . 84.26(15) ?
O2 Rh1 O3 . . 94.97(14) ?
N1 Rh1 Rh1 2_655 2_655 86.25(12) ?
N2 Rh1 Rh1 2_655 2_655 86.13(12) ?
O1 Rh1 Rh1 . 2_655 88.99(10) ?
O2 Rh1 Rh1 . 2_655 89.29(10) ?
O3 Rh1 Rh1 . 2_655 171.99(11) y
O3 Cr1 O3 . 2 106.9(3) y
O3 Cr1 O3 15 16 106.9(3) ?
O3 Cr1 O3 15 . 110.79(14) y
O3 Cr1 O3 16 . 110.79(14) ?
O3 Cr1 O3 15 2 110.79(14) ?
O3 Cr1 O3 16 2 110.79(14) ?
C1 O1 Rh1 . . 118.7(3) ?
C3 O2 Rh1 . . 117.4(3) ?
Cr1 O3 Rh1 . . 147.9(2) y
C1 N1 Rh1 . 2_655 123.9(3) ?
C1 N1 H1 . . 118.0 ?
Rh1 N1 H1 2_655 . 118.0 ?
C3 N2 Rh1 . 2_655 123.2(4) ?
C3 N2 H2 . . 118.4 ?
Rh1 N2 H2 2_655 . 118.4 ?
O1 C1 N1 . . 121.9(5) ?
O1 C1 C2 . . 116.3(5) ?
N1 C1 C2 . . 121.8(5) ?
C1 C2 H3 . . 109.5 ?
C1 C2 H4 . . 109.5 ?
H3 C2 H4 . . 109.5 ?
C1 C2 H5 . . 109.5 ?
H3 C2 H5 . . 109.5 ?
H4 C2 H5 . . 109.5 ?
O2 C3 N2 . . 122.9(5) ?
O2 C3 C4 . . 115.6(5) ?
N2 C3 C4 . . 121.5(5) ?
C3 C4 H6 . . 109.5 ?
C3 C4 H7 . . 109.5 ?
H6 C4 H7 . . 109.5 ?
C3 C4 H8 . . 109.5 ?
H6 C4 H8 . . 109.5 ?
H7 C4 H8 . . 109.5 ?

loop_
_geom_bond_atom_site_label_1
_geom_bond_atom_site_label_2
_geom_bond_site_symmetry_2
_geom_bond_distance
_geom_bond_publ_flag
Rh1 N1 2_655 1.959(4) y
Rh1 N2 2_655 1.998(4) y
Rh1 O1 . 2.014(4) y
Rh1 O2 . 2.041(4) y
Rh1 O3 . 2.235(4) y
Rh1 Rh1 2_655 2.4225(8) y
Cr1 O3 . 1.653(4) y
O1 C1 . 1.283(6) ?
O2 C3 . 1.294(6) ?
N1 C1 . 1.306(7) ?
N1 Rh1 2_655 1.959(4) ?
N1 H1 . 0.8600 ?
N2 C3 . 1.295(6) ?
N2 Rh1 2_655 1.998(4) ?
N2 H2 . 0.8600 ?
C1 C2 . 1.501(8) ?
C2 H3 . 0.9600 ?
C2 H4 . 0.9600 ?
C2 H5 . 0.9600 ?
C3 C4 . 1.486(8) ?
C4 H6 . 0.9600 ?
C4 H7 . 0.9600 ?
C4 H8 . 0.9600 ?

loop_
_geom_hbond_atom_site_label_D
_geom_hbond_atom_site_label_H
_geom_hbond_atom_site_label_A
_geom_hbond_site_symmetry_A
_geom_hbond_distance_DH
_geom_hbond_distance_HA
_geom_hbond_distance_DA
_geom_hbond_angle_DHA
N1 H1 O1 16_655 0.86 2.38 3.076(5) 137.8
N2 H2 O2 14 0.86 2.32 3.150(5) 162.0

loop_
_geom_torsion_atom_site_label_1
_geom_torsion_atom_site_label_2
_geom_torsion_atom_site_label_3
_geom_torsion_atom_site_label_4
_geom_torsion_site_symmetry_1
_geom_torsion
N1 Rh1 O1 C1 2_655 -90.8(4)
O2 Rh1 O1 C1 . 84.7(4)
O3 Rh1 O1 C1 . 179.7(4)
Rh1 Rh1 O1 C1 2_655 -4.6(4)
N2 Rh1 O2 C3 2_655 75.6(4)
O1 Rh1 O2 C3 . -99.6(4)
O3 Rh1 O2 C3 . 176.2(4)
Rh1 Rh1 O2 C3 2_655 -10.6(4)
O3 Cr1 O3 Rh1 15 28.9(5)
O3 Cr1 O3 Rh1 16 -89.5(6)
O3 Cr1 O3 Rh1 2 149.7(5)
N1 Rh1 O3 Cr1 2_655 -23.1(5)
N2 Rh1 O3 Cr1 2_655 -115.2(5)
O1 Rh1 O3 Cr1 . 68.4(5)
O2 Rh1 O3 Cr1 . 157.5(4)
Rh1 O1 C1 N1 . 3.0(7)
Rh1 O1 C1 C2 . -178.3(4)
Rh1 N1 C1 O1 2_655 1.6(7)
Rh1 N1 C1 C2 2_655 -177.0(4)
Rh1 O2 C3 N2 . 10.5(7)
Rh1 O2 C3 C4 . -169.6(4)
Rh1 N2 C3 O2 2_655 -3.0(7)
Rh1 N2 C3 C4 2_655 177.1(4)
